data_4338314
loop_
_publ_author_name
'Balasekaran, Samundeeswari Mariappan'
'Spandl, Johann'
'Hagenbach, Adelheid'
'K\"ohler, Klaus'
'Drees, Markus'
'Abram, Ulrich'

_publ_section_title
;
 Fluoridonitrosyl Complexes of Technetium(I) and Technetium(II).
 Synthesis, Characterization, Reactions, and DFT Calculations.
;
_journal_issue 10
_journal_name_full 'Inorganic chemistry'
_journal_page_first 5117
_journal_page_last 5128
_journal_paper_doi 10.1021/ic500229r
_journal_volume 53
_journal_year 2014
_chemical_formula_moiety '(C20 H20 F N5 O  Tc), (F6 P)'
_chemical_formula_sum 'C20 H20 F7 N5 O P Tc'
_chemical_formula_weight 608.38
_chemical_name_systematic
;
Fluoridotetrakis(pyridine)nitrosyltechnetium(I) hexafluorophosphate
;
_space_group_IT_number 2
_symmetry_cell_setting triclinic
_symmetry_space_group_name_Hall '-P 1'
_symmetry_space_group_name_H-M 'P -1'
_atom_sites_solution_hydrogens geom
_atom_sites_solution_primary heavy
_atom_sites_solution_secondary difmap
_audit_creation_method SHELXL-97
_cell_angle_alpha 104.470(10)
_cell_angle_beta 104.420(10)
_cell_angle_gamma 98.240(10)
_cell_formula_units_Z 2
_cell_length_a 9.3740(10)
_cell_length_b 9.3790(10)
_cell_length_c 14.443(2)
_cell_measurement_reflns_used 5833
_cell_measurement_temperature 200(2)
_cell_measurement_theta_max 27.88
_cell_measurement_theta_min 3.25
_cell_volume 1161.8(3)
_computing_cell_refinement 'STOE X-AREA'
_computing_data_collection 'STOE X-AREA'
_computing_data_reduction 'STOE X-RED'
_computing_molecular_graphics Ortep
_computing_publication_material WingX
_computing_structure_refinement 'SHELXL-97 (Sheldrick, 2008)'
_computing_structure_solution 'SHELXS-97 (Sheldrick, 2008)'
_diffrn_ambient_temperature 200(2)
_diffrn_detector_area_resol_mean 6.67
_diffrn_measured_fraction_theta_full 0.989
_diffrn_measured_fraction_theta_max 0.989
_diffrn_measurement_device_type 'STOE IPDS 2T'
_diffrn_measurement_method 'rotation method'
_diffrn_radiation_monochromator graphite
_diffrn_radiation_source 'fine-focus sealed tube'
_diffrn_radiation_type MoK\a
_diffrn_radiation_wavelength 0.71073
_diffrn_reflns_av_R_equivalents 0.1327
_diffrn_reflns_av_sigmaI/netI 0.1869
_diffrn_reflns_limit_h_max 12
_diffrn_reflns_limit_h_min -12
_diffrn_reflns_limit_k_max 12
_diffrn_reflns_limit_k_min -12
_diffrn_reflns_limit_l_max 19
_diffrn_reflns_limit_l_min -19
_diffrn_reflns_number 12961
_diffrn_reflns_theta_full 29.22
_diffrn_reflns_theta_max 29.22
_diffrn_reflns_theta_min 3.32
_exptl_absorpt_coefficient_mu 0.768
_exptl_absorpt_correction_type none
_exptl_crystal_colour orange
_exptl_crystal_density_diffrn 1.739
_exptl_crystal_density_method 'not measured'
_exptl_crystal_description block
_exptl_crystal_F_000 608
_exptl_crystal_size_max 0.19
_exptl_crystal_size_mid 0.10
_exptl_crystal_size_min 0.10
_refine_diff_density_max 1.258
_refine_diff_density_min -1.700
_refine_diff_density_rms 0.149
_refine_ls_extinction_coef 0.0022(7)
_refine_ls_extinction_expression Fc^*^=kFc[1+0.001xFc^2^\l^3^/sin(2\q)]^-1/4^
_refine_ls_extinction_method SHELXL
_refine_ls_goodness_of_fit_ref 0.865
_refine_ls_hydrogen_treatment constr
_refine_ls_matrix_type full
_refine_ls_number_parameters 318
_refine_ls_number_reflns 6238
_refine_ls_number_restraints 0
_refine_ls_restrained_S_all 0.865
_refine_ls_R_factor_all 0.1185
_refine_ls_R_factor_gt 0.0647
_refine_ls_shift/su_max 0.000
_refine_ls_shift/su_mean 0.000
_refine_ls_structure_factor_coef Fsqd
_refine_ls_weighting_details 'calc w=1/[\s^2^(Fo^2^)+(0.0529P)^2^+0.0000P] where P=(Fo^2^+2Fc^2^)/3'
_refine_ls_weighting_scheme calc
_refine_ls_wR_factor_gt 0.1290
_refine_ls_wR_factor_ref 0.1523
_reflns_number_gt 3624
_reflns_number_total 6238
_reflns_threshold_expression >2\s(I)
_cod_data_source_file ic500229r_si_002.cif
_cod_data_source_block Tc(NO)py4F_PF6
_cod_depositor_comments 'Adding full bibliography for 4338309--4338316.cif.'
_cod_original_cell_volume 1161.8(2)
_cod_original_sg_symbol_H-M P-1
_cod_database_code 4338314

loop_
_symmetry_equiv_pos_as_xyz
'x, y, z'
'-x, -y, -z'

loop_
_atom_site_label
_atom_site_type_symbol
_atom_site_fract_x
_atom_site_fract_y
_atom_site_fract_z
_atom_site_U_iso_or_equiv
_atom_site_adp_type
_atom_site_occupancy
_atom_site_symmetry_multiplicity
_atom_site_calc_flag
_atom_site_refinement_flags
C1 C 0.8448(13) 0.7857(13) 0.8850(8) 0.047(3) Uani 1 1 d .
H1 H 0.7631 0.7286 0.8945 0.056 Uiso 1 1 calc R
C2 C 0.9856(13) 0.7811(15) 0.9366(8) 0.061(3) Uani 1 1 d .
H2 H 0.9978 0.7239 0.9810 0.073 Uiso 1 1 calc R
C3 C 1.1132(18) 0.8627(18) 0.9232(9) 0.065(4) Uani 1 1 d .
H3 H 1.2107 0.8550 0.9527 0.078 Uiso 1 1 calc R
C4 C 1.0837(12) 0.9546(14) 0.8633(9) 0.054(3) Uani 1 1 d .
H4 H 1.1631 1.0203 0.8576 0.064 Uiso 1 1 calc R
C5 C 0.9346(12) 0.9499(12) 0.8109(8) 0.039(2) Uani 1 1 d .
H5 H 0.9179 1.0072 0.7668 0.046 Uiso 1 1 calc R
C6 C 0.6685(11) 0.5888(12) 0.6129(7) 0.040(2) Uani 1 1 d .
H6 H 0.7254 0.6642 0.5974 0.048 Uiso 1 1 calc R
C7 C 0.6774(14) 0.4421(14) 0.5745(8) 0.045(3) Uani 1 1 d .
H7 H 0.7416 0.4201 0.5357 0.054 Uiso 1 1 calc R
C8 C 0.5923(15) 0.3291(14) 0.5931(7) 0.052(2) Uani 1 1 d .
H8 H 0.5963 0.2291 0.5667 0.062 Uiso 1 1 calc R
C9 C 0.5026(13) 0.3642(11) 0.6502(8) 0.050(3) Uani 1 1 d .
H9 H 0.4432 0.2876 0.6631 0.060 Uiso 1 1 calc R
C10 C 0.4966(12) 0.5156(11) 0.6913(7) 0.042(2) Uani 1 1 d .
H10 H 0.4347 0.5386 0.7316 0.051 Uiso 1 1 calc R
C11 C 0.7020(13) 1.2047(13) 0.8218(8) 0.041(3) Uani 1 1 d .
H11 H 0.7597 1.1876 0.7779 0.049 Uiso 1 1 calc R
C12 C 0.7166(12) 1.3510(11) 0.8817(8) 0.050(3) Uani 1 1 d .
H12 H 0.7808 1.4321 0.8765 0.060 Uiso 1 1 calc R
C13 C 0.6344(16) 1.3732(15) 0.9487(8) 0.056(3) Uani 1 1 d .
H13 H 0.6457 1.4695 0.9909 0.067 Uiso 1 1 calc R
C14 C 0.5369(15) 1.2556(15) 0.9536(7) 0.057(3) Uani 1 1 d .
H14 H 0.4802 1.2702 0.9983 0.069 Uiso 1 1 calc R
C15 C 0.5240(12) 1.1144(13) 0.8913(7) 0.044(2) Uani 1 1 d .
H15 H 0.4562 1.0338 0.8938 0.053 Uiso 1 1 calc R
C16 C 0.3072(11) 0.9115(12) 0.6034(7) 0.038(2) Uani 1 1 d .
H16 H 0.3791 0.9765 0.5902 0.046 Uiso 1 1 calc R
C17 C 0.1507(13) 0.8911(16) 0.5509(8) 0.050(3) Uani 1 1 d .
H17 H 0.1208 0.9424 0.5045 0.061 Uiso 1 1 calc R
C18 C 0.0463(12) 0.7944(14) 0.5704(7) 0.050(3) Uani 1 1 d .
H18 H -0.0561 0.7795 0.5380 0.060 Uiso 1 1 calc R
C19 C 0.0955(11) 0.7197(12) 0.6389(8) 0.048(3) Uani 1 1 d .
H19 H 0.0266 0.6507 0.6515 0.058 Uiso 1 1 calc R
C20 C 0.2463(11) 0.7473(11) 0.6884(7) 0.039(2) Uani 1 1 d .
H20 H 0.2764 0.6995 0.7368 0.047 Uiso 1 1 calc R
F1 F 0.5300(7) 0.7966(7) 0.8471(3) 0.0397(12) Uani 1 1 d .
F2 F -0.0276(15) 1.2185(13) 0.6992(5) 0.139(5) Uani 1 1 d .
F3 F 0.0885(11) 1.3234(11) 0.8592(5) 0.091(3) Uani 1 1 d .
F4 F 0.1372(9) 1.3732(10) 0.6602(5) 0.080(3) Uani 1 1 d .
F5 F 0.016(2) 1.4646(18) 0.7675(14) 0.174(7) Uani 1 1 d .
F6 F 0.2096(17) 1.2245(16) 0.7489(13) 0.152(5) Uani 1 1 d .
F7 F 0.2510(15) 1.4723(18) 0.8181(5) 0.171(8) Uani 1 1 d .
N1 N 0.6437(9) 0.9153(9) 0.6466(5) 0.0324(16) Uani 1 1 d .
N2 N 0.8165(9) 0.8666(10) 0.8219(5) 0.0319(17) Uani 1 1 d .
N3 N 0.5820(9) 0.6282(10) 0.6714(6) 0.034(2) Uani 1 1 d .
N4 N 0.6053(9) 1.0880(10) 0.8266(6) 0.0351(18) Uani 1 1 d .
N5 N 0.3527(10) 0.8393(10) 0.6710(6) 0.0320(19) Uani 1 1 d .
O1 O 0.6758(8) 0.9507(8) 0.5781(4) 0.0525(15) Uani 1 1 d .
P1 P 0.1120(3) 1.3476(3) 0.76065(17) 0.0464(8) Uani 1 1 d .
Tc1 Tc 0.58970(11) 0.86016(11) 0.74076(7) 0.02700(17) Uani 1 1 d .

loop_
_atom_site_aniso_label
_atom_site_aniso_U_11
_atom_site_aniso_U_22
_atom_site_aniso_U_33
_atom_site_aniso_U_23
_atom_site_aniso_U_13
_atom_site_aniso_U_12
C1 0.049(6) 0.049(6) 0.040(5) 0.018(5) 0.004(5) 0.014(5)
C2 0.056(7) 0.074(8) 0.050(6) 0.024(6) 0.004(5) 0.018(6)
C3 0.059(9) 0.069(10) 0.056(6) 0.022(7) -0.010(7) 0.021(6)
C4 0.036(6) 0.052(7) 0.065(7) 0.017(5) 0.002(5) 0.007(5)
C5 0.043(6) 0.037(6) 0.042(6) 0.015(5) 0.012(5) 0.021(5)
C6 0.034(5) 0.041(6) 0.043(5) 0.012(4) 0.011(4) 0.007(4)
C7 0.054(7) 0.039(6) 0.040(5) 0.008(4) 0.013(4) 0.016(5)
C8 0.063(8) 0.027(6) 0.055(5) 0.000(5) 0.015(6) 0.008(4)
C9 0.057(6) 0.025(5) 0.058(6) 0.011(4) 0.001(5) 0.005(4)
C10 0.048(6) 0.033(5) 0.044(5) 0.015(4) 0.011(5) 0.002(5)
C11 0.043(6) 0.033(6) 0.041(6) 0.008(4) 0.008(4) 0.001(4)
C12 0.048(6) 0.029(5) 0.060(6) 0.007(5) 0.003(5) 0.004(4)
C13 0.077(9) 0.050(8) 0.033(5) 0.006(5) -0.002(5) 0.032(6)
C14 0.061(8) 0.063(9) 0.048(5) 0.018(5) 0.011(5) 0.021(5)
C15 0.050(6) 0.048(6) 0.036(5) 0.005(4) 0.019(4) 0.018(5)
C16 0.033(5) 0.044(6) 0.044(5) 0.018(4) 0.015(4) 0.011(4)
C17 0.024(6) 0.075(10) 0.051(6) 0.033(6) -0.004(5) 0.010(5)
C18 0.036(6) 0.063(8) 0.054(5) 0.032(6) 0.002(5) 0.014(4)
C19 0.041(5) 0.048(6) 0.058(6) 0.025(5) 0.009(5) 0.013(5)
C20 0.035(5) 0.041(6) 0.042(5) 0.018(4) 0.013(4) 0.003(4)
F1 0.043(4) 0.046(4) 0.031(2) 0.016(2) 0.010(2) 0.007(2)
F2 0.172(11) 0.121(8) 0.061(4) 0.023(5) -0.002(6) -0.090(7)
F3 0.114(7) 0.087(7) 0.054(4) 0.022(4) 0.021(4) -0.027(5)
F4 0.076(5) 0.099(7) 0.050(3) 0.028(4) 0.009(4) -0.017(4)
F5 0.266(18) 0.162(13) 0.224(15) 0.135(12) 0.169(14) 0.147(13)
F6 0.187(13) 0.159(11) 0.186(11) 0.086(10) 0.110(10) 0.114(10)
F7 0.137(9) 0.246(16) 0.047(4) 0.020(7) 0.003(6) -0.135(10)
N1 0.032(5) 0.025(4) 0.033(3) 0.004(3) 0.003(3) 0.004(3)
N2 0.031(4) 0.036(5) 0.027(4) 0.010(3) 0.006(3) 0.005(3)
N3 0.027(4) 0.031(4) 0.039(5) 0.015(4) 0.001(3) -0.001(3)
N4 0.028(4) 0.041(5) 0.033(4) 0.010(4) 0.004(3) 0.009(3)
N5 0.034(4) 0.033(5) 0.032(4) 0.013(4) 0.009(3) 0.013(4)
O1 0.055(5) 0.062(5) 0.041(3) 0.023(3) 0.017(3) -0.004(3)
P1 0.0532(19) 0.0442(19) 0.0395(17) 0.0119(14) 0.0169(13) -0.0010(13)
Tc1 0.0268(4) 0.0270(4) 0.0260(3) 0.0110(3) 0.0039(3) 0.00368(19)

loop_
_atom_type_symbol
_atom_type_description
_atom_type_scat_dispersion_real
_atom_type_scat_dispersion_imag
_atom_type_scat_source
C C 0.0033 0.0016 'International Tables Vol C Tables 4.2.6.8 and 6.1.1.4'
H H 0.0000 0.0000 'International Tables Vol C Tables 4.2.6.8 and 6.1.1.4'
F F 0.0171 0.0103 'International Tables Vol C Tables 4.2.6.8 and 6.1.1.4'
N N 0.0061 0.0033 'International Tables Vol C Tables 4.2.6.8 and 6.1.1.4'
O O 0.0106 0.0060 'International Tables Vol C Tables 4.2.6.8 and 6.1.1.4'
P P 0.1023 0.0942 'International Tables Vol C Tables 4.2.6.8 and 6.1.1.4'
Tc Tc -1.4390 0.7593 'International Tables Vol C Tables 4.2.6.8 and 6.1.1.4'

loop_
_geom_angle_atom_site_label_1
_geom_angle_atom_site_label_2
_geom_angle_atom_site_label_3
_geom_angle
N2 C1 C2 124.2(11)
N2 C1 H1 117.9
C2 C1 H1 117.9
C1 C2 C3 120.1(11)
C1 C2 H2 119.9
C3 C2 H2 119.9
C4 C3 C2 115.5(13)
C4 C3 H3 122.3
C2 C3 H3 122.3
C3 C4 C5 120.4(11)
C3 C4 H4 119.8
C5 C4 H4 119.8
N2 C5 C4 122.4(9)
N2 C5 H5 118.8
C4 C5 H5 118.8
N3 C6 C7 123.0(10)
N3 C6 H6 118.5
C7 C6 H6 118.5
C8 C7 C6 119.9(13)
C8 C7 H7 120.0
C6 C7 H7 120.0
C9 C8 C7 118.7(13)
C9 C8 H8 120.6
C7 C8 H8 120.6
C8 C9 C10 121.0(10)
C8 C9 H9 119.5
C10 C9 H9 119.5
N3 C10 C9 119.7(11)
N3 C10 H10 120.2
C9 C10 H10 120.2
N4 C11 C12 120.8(11)
N4 C11 H11 119.6
C12 C11 H11 119.6
C13 C12 C11 118.7(11)
C13 C12 H12 120.7
C11 C12 H12 120.7
C14 C13 C12 120.5(13)
C14 C13 H13 119.7
C12 C13 H13 119.7
C13 C14 C15 118.5(13)
C13 C14 H14 120.8
C15 C14 H14 120.8
N4 C15 C14 122.6(10)
N4 C15 H15 118.7
C14 C15 H15 118.7
N5 C16 C17 121.7(9)
N5 C16 H16 119.2
C17 C16 H16 119.2
C18 C17 C16 118.6(10)
C18 C17 H17 120.7
C16 C17 H17 120.7
C17 C18 C19 118.8(10)
C17 C18 H18 120.6
C19 C18 H18 120.6
C20 C19 C18 119.7(9)
C20 C19 H19 120.2
C18 C19 H19 120.2
N5 C20 C19 123.6(9)
N5 C20 H20 118.2
C19 C20 H20 118.2
O1 N1 Tc1 177.3(7)
C1 N2 C5 117.0(9)
C1 N2 Tc1 121.0(7)
C5 N2 Tc1 121.9(6)
C6 N3 C10 117.6(10)
C6 N3 Tc1 121.1(6)
C10 N3 Tc1 121.1(8)
C11 N4 C15 118.9(10)
C11 N4 Tc1 121.4(7)
C15 N4 Tc1 119.6(7)
C20 N5 C16 117.6(8)
C20 N5 Tc1 121.6(6)
C16 N5 Tc1 120.7(7)
F7 P1 F5 89.1(13)
F7 P1 F2 178.2(7)
F5 P1 F2 92.0(11)
F7 P1 F3 91.9(4)
F5 P1 F3 89.1(7)
F2 P1 F3 89.6(4)
F7 P1 F6 92.0(11)
F5 P1 F6 177.8(8)
F2 P1 F6 86.9(9)
F3 P1 F6 92.8(7)
F7 P1 F4 87.8(4)
F5 P1 F4 90.9(6)
F2 P1 F4 90.7(4)
F3 P1 F4 179.6(5)
F6 P1 F4 87.2(7)
N1 Tc1 F1 179.5(4)
N1 Tc1 N3 92.2(4)
F1 Tc1 N3 87.3(3)
N1 Tc1 N2 93.2(3)
F1 Tc1 N2 86.4(3)
N3 Tc1 N2 84.9(3)
N1 Tc1 N4 93.3(4)
F1 Tc1 N4 87.1(3)
N3 Tc1 N4 173.4(3)
N2 Tc1 N4 91.3(2)
N1 Tc1 N5 93.7(3)
F1 Tc1 N5 86.7(3)
N3 Tc1 N5 93.3(3)
N2 Tc1 N5 173.0(3)
N4 Tc1 N5 89.8(3)

loop_
_geom_bond_atom_site_label_1
_geom_bond_atom_site_label_2
_geom_bond_distance
C1 N2 1.327(12)
C1 C2 1.357(14)
C1 H1 0.9300
C2 C3 1.408(17)
C2 H2 0.9300
C3 C4 1.374(18)
C3 H3 0.9300
C4 C5 1.402(15)
C4 H4 0.9300
C5 N2 1.328(13)
C5 H5 0.9300
C6 N3 1.335(13)
C6 C7 1.372(16)
C6 H6 0.9300
C7 C8 1.356(13)
C7 H7 0.9300
C8 C9 1.335(18)
C8 H8 0.9300
C9 C10 1.410(15)
C9 H9 0.9300
C10 N3 1.364(12)
C10 H10 0.9300
C11 N4 1.345(13)
C11 C12 1.395(16)
C11 H11 0.9300
C12 C13 1.375(18)
C12 H12 0.9300
C13 C14 1.356(15)
C13 H13 0.9300
C14 C15 1.372(17)
C14 H14 0.9300
C15 N4 1.345(12)
C15 H15 0.9300
C16 N5 1.341(11)
C16 C17 1.435(15)
C16 H16 0.9300
C17 C18 1.368(12)
C17 H17 0.9300
C18 C19 1.376(13)
C18 H18 0.9300
C19 C20 1.370(13)
C19 H19 0.9300
C20 N5 1.338(12)
C20 H20 0.9300
F1 Tc1 1.954(4)
F2 P1 1.548(7)
F3 P1 1.559(6)
F4 P1 1.596(7)
F5 P1 1.517(12)
F6 P1 1.575(11)
F7 P1 1.514(8)
N1 O1 1.209(8)
N1 Tc1 1.730(7)
N2 Tc1 2.141(8)
N3 Tc1 2.138(9)
N4 Tc1 2.150(9)
N5 Tc1 2.157(8)
